data_2203322
loop_
_publ_author_name
'Oswald M. Peeters'
'Norbert M. Blaton'
'John G. Gerber'
'Joseph Gal'

_publ_section_title
;(+)-<i>cis</i>-1-Acetyl-4-(4-{[(2<i>R</i>,4<i>S</i>)-2-(2,4-dichlorophenyl)-2-(1<i>H</i>-imidazol-1-ylmethyl)-1,3-dioxolan-4-yl]methoxy}phenyl)piperazine
 [(2<i>R</i>,4<i>S</i>)-(+)-ketoconazole]
;
_journal_issue 3
_journal_name_full 'Acta Crystallographica Section E'
_journal_page_first o367
_journal_page_last o369
_journal_paper_doi 10.1107/S1600536804003046
_journal_volume 60
_journal_year 2004
_chemical_formula_iupac 'C26 H28 Cl2 N4 O4'
_chemical_formula_moiety 'C26 H28 Cl2 N4 O4'
_chemical_formula_sum 'C26 H28 Cl2 N4 O4'
_chemical_formula_weight 531.42
_chemical_name_systematic
;
(+)-cis-1-Acetyl-4-[4-[[(2R,4S)-2-(2,4-dichloro-phenyl)
-2-(1H-imidazol-1-ylmethyl)-1,3-dioxolan-4-yl]methoxy]phenyl]piperazine,
;
_space_group_IT_number 1
_symmetry_cell_setting triclinic
_symmetry_space_group_name_Hall 'P 1'
_symmetry_space_group_name_H-M 'P 1'
_cell_angle_alpha 67.725(3)
_cell_angle_beta 79.262(4)
_cell_angle_gamma 65.743(4)
_cell_formula_units_Z 2
_cell_length_a 10.3740(5)
_cell_length_b 10.8633(7)
_cell_length_c 13.2251(4)
_cell_measurement_reflns_used 38
_cell_measurement_temperature 293
_cell_measurement_theta_max 28.00
_cell_measurement_theta_min 11.15
_cell_volume 1256.60(12)
_computing_cell_refinement XSCANS
_computing_data_collection 'XSCANS (Siemens, 1996)'
_computing_data_reduction XSCANS
_computing_molecular_graphics 'DIAMOND (Bergerhoff, 1996)'
_computing_publication_material 'PARST (Nardelli, 1983)'
_computing_structure_refinement 'SHELXL97 (Sheldrick, 1997)'
_computing_structure_solution 'SIR92 (Altomare et al., 1994)'
_diffrn_measured_fraction_theta_full 0.959
_diffrn_measured_fraction_theta_max 0.954
_diffrn_measurement_device_type 'Siemens P4 four-circle'
_diffrn_measurement_method \w/2\q
_diffrn_radiation_type 'Cu K\a'
_diffrn_radiation_wavelength 1.54178
_diffrn_reflns_av_R_equivalents .0000
_diffrn_reflns_limit_h_max 12
_diffrn_reflns_limit_h_min -12
_diffrn_reflns_limit_k_max 12
_diffrn_reflns_limit_k_min -12
_diffrn_reflns_limit_l_max 16
_diffrn_reflns_limit_l_min -16
_diffrn_reflns_number 8445
_diffrn_reflns_theta_full 67.68
_diffrn_reflns_theta_max 69.21
_diffrn_standards_decay_% 0
_diffrn_standards_interval_count 100
_diffrn_standards_number 3
_exptl_absorpt_coefficient_mu 2.660
_exptl_absorpt_correction_T_max .557
_exptl_absorpt_correction_T_min .344
_exptl_absorpt_correction_type psi-scan
_exptl_absorpt_process_details 'XEMP (Siemens, 1989)'
_exptl_crystal_colour colourless
_exptl_crystal_density_diffrn 1.405
_exptl_crystal_density_method 'not measured'
_exptl_crystal_description prism
_exptl_crystal_F_000 556
_exptl_crystal_size_max .60
_exptl_crystal_size_mid .36
_exptl_crystal_size_min .22
_refine_diff_density_max .23
_refine_diff_density_min -.25
_refine_ls_abs_structure_details 'Flack (1983); 3977 Friedel pairs'
_refine_ls_abs_structure_Flack .017(8)
_refine_ls_extinction_coef .0274(9)
_refine_ls_extinction_expression
;
Fc^*^=kFc[1+0.001xFc^2^\l^3^/sin((2\q)]^-1/4^
;
_refine_ls_extinction_method SHELXL97
_refine_ls_goodness_of_fit_all 1.050
_refine_ls_goodness_of_fit_ref 1.050
_refine_ls_hydrogen_treatment constr
_refine_ls_matrix_type full
_refine_ls_number_parameters 652
_refine_ls_number_reflns 8445
_refine_ls_R_factor_all .0394
_refine_ls_R_factor_gt .0385
_refine_ls_shift/su_max 0.000
_refine_ls_structure_factor_coef Fsqd
_refine_ls_weighting_details 'w = 1/[\s^2^(Fo^2^)+(0.0737P)^2^+ 0.1938P]  where P = (Fo^2^+2Fc^2^)/3'
_refine_ls_weighting_scheme calc
_refine_ls_wR_factor_all .1083
_refine_ls_wR_factor_ref .1083
_reflns_number_gt 8257
_reflns_number_total 8445
_reflns_threshold_expression F^2^>2\s(F^2^)
_cod_data_source_file na6292.cif
_cod_data_source_block I
_cod_depositor_comments
;
The following automatic conversions were performed:
'_symmetry_cell_setting' value 'Triclinic' changed to 'triclinic'
according to '/home/saulius/struct/CIF-dictionaries/cif_core.dic'
dictionary named 'cif_core.dic' version 2.4.1 from 2010-06-29.

Automatic conversion script
Id: cif_fix_enum 1527 2010-12-29 10:47:43Z saulius 

The following automatic conversions were performed:

'_symmetry_cell_setting' value 'Triclinic' changed to 'triclinic'
according to /home/saulius/struct/CIF-dictionaries/cif_core.dic
dictionary named 'cif_core.dic' version 2.4.1 from 2010-06-29.

Automatic conversion script
Id: cif_fix_values 1715 2011-07-08 13:25:40Z adriana 
;
_cod_database_code 2203322
_cod_database_fobs_code 2203322

loop_
_symmetry_equiv_pos_as_xyz
x,y,z

loop_
_atom_site_label
_atom_site_fract_x
_atom_site_fract_y
_atom_site_fract_z
_atom_site_U_iso_or_equiv
_atom_site_adp_type
_atom_site_calc_flag
_atom_site_calc_attached_atom
_atom_site_refinement_flags
_atom_site_type_symbol
N1 .7461(2) .3560(2) .8609(2) .0404(9) aniso . . . N
C2 .6819(3) .4981(3) .8420(2) .0460(10) aniso . . . C
N3 .6844(3) .5749(3) .7383(2) .0530(10) aniso . . . N
C4 .7532(4) .4757(3) .6866(2) .0540(10) aniso . . . C
C5 .7912(3) .3422(3) .7608(2) .0520(10) aniso . . . C
C6 .7554(3) .2447(3) .9664(2) .0420(10) aniso . . . C
C7 .6351(2) .1892(3) .9922(2) .0350(10) aniso . . . C
O8 .5025(2) .3063(2) .98150(10) .0406(7) aniso . . . O
C9 .4200(3) .3050(3) .9053(2) .0430(10) aniso . . . C
C10 .4965(3) .1575(3) .8979(2) .0490(10) aniso . . . C
O11 .6403(2) .1275(2) .91480(10) .0416(7) aniso . . . O
C12 .6480(2) .0850(3) 1.1109(2) .0360(10) aniso . . . C
C13 .7477(3) -.0546(3) 1.1444(2) .0380(10) aniso . . . C
C14 .7613(3) -.1410(3) 1.2537(2) .0430(10) aniso . . . C
C15 .6750(3) -.0859(3) 1.3314(2) .0470(10) aniso . . . C
C16 .5762(3) .0517(4) 1.3022(2) .0540(10) aniso . . . C
C17 .5641(3) .1353(3) 1.1927(2) .0460(10) aniso . . . C
Cl18 .86163(6) -.13223(7) 1.05130(5) .0523(3) aniso . . . Cl
Cl19 .69180(10) -.19401(9) 1.46813(6) .0693(4) aniso . . . Cl
C20 .4174(3) .4276(3) .8007(2) .0460(10) aniso . . . C
O21 .3177(2) .4395(2) .7322(2) .0518(8) aniso . . . O
C22 .2808(3) .5619(3) .6416(2) .0430(10) aniso . . . C
C23 .1690(3) .5873(3) .5839(2) .0470(10) aniso . . . C
C24 .1241(3) .7078(3) .4920(2) .0450(10) aniso . . . C
C25 .1889(3) .8081(3) .4534(2) .0390(10) aniso . . . C
C26 .3015(3) .7798(3) .5130(2) .0500(10) aniso . . . C
C27 .3482(3) .6587(3) .6048(2) .0540(10) aniso . . . C
N28 .1460(2) .9265(2) .3557(2) .0415(9) aniso . . . N
C29 -.0058(3) .9969(3) .3385(2) .0440(10) aniso . . . C
C30 -.0357(3) 1.0950(3) .2225(2) .0490(10) aniso . . . C
N31 .0290(2) 1.2011(2) .1933(2) .0480(10) aniso . . . N
C32 .1797(3) 1.1362(3) .2131(2) .0510(10) aniso . . . C
C33 .2105(3) 1.0330(3) .3284(2) .0460(10) aniso . . . C
C34 -.0465(3) 1.3407(3) .1454(2) .0460(10) aniso . . . C
O35 -.1694(2) 1.3836(2) .1195(2) .0640(10) aniso . . . O
C36 .0226(4) 1.4467(3) .1253(3) .063(2) aniso . . . C
N51 .2458(2) .6466(2) .1298(2) .0399(9) aniso . . . N
C52 .3126(3) .5055(3) .1480(2) .0500(10) aniso . . . C
N53 .3034(3) .4272(3) .2509(2) .0580(10) aniso . . . N
C54 .2239(4) .5259(3) .3007(2) .0550(10) aniso . . . C
C55 .1881(3) .6612(3) .2287(2) .0500(10) aniso . . . C
C56 .2369(3) .7605(3) .0240(2) .0400(10) aniso . . . C
C57 .3615(2) .8088(2) -.0013(2) .0340(10) aniso . . . C
O58 .3695(2) .8649(2) .07820(10) .0379(7) aniso . . . O
C59 .5082(3) .7873(3) .1231(2) .0406(9) aniso . . . C
C60 .5925(3) .7166(3) .0415(2) .0460(10) aniso . . . C
O61 .4881(2) .6876(2) .00580(10) .0394(7) aniso . . . O
C62 .3467(2) .9183(2) -.1178(2) .0338(9) aniso . . . C
C63 .2491(2) 1.0589(3) -.1474(2) .0360(10) aniso . . . C
C64 .2340(3) 1.1499(3) -.2554(2) .0440(10) aniso . . . C
C65 .3177(3) 1.0984(3) -.3358(2) .0460(10) aniso . . . C
C66 .4130(3) .9609(3) -.3110(2) .0510(10) aniso . . . C
C67 .4266(3) .8732(3) -.2025(2) .0450(10) aniso . . . C
Cl68 .13845(6) 1.13227(6) -.05140(5) .0487(3) aniso . . . Cl
Cl69 .29790(10) 1.21005(9) -.47200(5) .0714(4) aniso . . . Cl
C70 .5021(3) .6797(3) .2365(2) .0460(10) aniso . . . C
O71 .6391(2) .6269(2) .2785(2) .0561(9) aniso . . . O
C72 .6795(3) .4990(3) .3645(2) .0460(10) aniso . . . C
C73 .8210(3) .4356(3) .3879(2) .0480(10) aniso . . . C
C74 .8732(3) .3064(3) .4714(2) .0440(10) aniso . . . C
C75 .7840(3) .2371(3) .5363(2) .0410(10) aniso . . . C
C76 .6409(3) .3057(3) .5139(2) .0570(10) aniso . . . C
C77 .5882(3) .4341(3) .4291(2) .0590(10) aniso . . . C
N78 .8330(2) .1066(2) .6251(2) .0430(10) aniso . . . N
C79 .9829(3) .0436(3) .6478(2) .0430(10) aniso . . . C
C80 1.0095(3) -.0687(3) .7610(2) .0500(10) aniso . . . C
N81 .9557(2) -.1773(2) .7728(2) .0473(9) aniso . . . N
C82 .8080(3) -.1192(3) .7441(3) .0580(10) aniso . . . C
C83 .7839(3) -.0052(3) .6327(2) .0530(10) aniso . . . C
C84 1.0283(3) -.3165(3) .8303(2) .0450(10) aniso . . . C
O85 1.1407(2) -.3528(2) .8724(2) .0560(10) aniso . . . O
C86 .9708(4) -.4266(3) .8400(3) .0610(10) aniso . . . C
H2 .6401 .5376 .8969 .055 iso calc C2 R H
H4 .7710 .4973 .6116 .065 iso calc C4 R H
H5 .8391 .2567 .7463 .062 iso calc C5 R H
H6A .7550 .2818 1.0226 .050 iso calc C6 R H
H6B .8449 .1651 .9686 .050 iso calc C6 R H
H9 .3235 .3169 .9353 .052 iso calc C9 R H
H10A .4618 .0886 .9540 .059 iso calc C10 R H
H10B .4867 .1565 .8267 .059 iso calc C10 R H
H14 .8275 -.2345 1.2741 .052 iso calc C14 R H
H16 .5184 .0881 1.3551 .064 iso calc C16 R H
H17 .4973 .2286 1.1731 .056 iso calc C17 R H
H20A .3888 .5160 .8159 .056 iso calc C20 R H
H20B .5106 .4086 .7649 .056 iso calc C20 R H
H23 .1235 .5226 .6071 .057 iso calc C23 R H
H24 .0485 .7226 .4548 .055 iso calc C24 R H
H26 .3469 .8445 .4905 .059 iso calc C26 R H
H27 .4248 .6423 .6417 .064 iso calc C27 R H
H29A -.0501 1.0518 .3874 .053 iso calc C29 R H
H29B -.0463 .9249 .3558 .053 iso calc C29 R H
H30A .0016 1.0392 .1738 .059 iso calc C30 R H
H30B -.1371 1.1434 .2140 .059 iso calc C30 R H
H32A .2150 1.2111 .2001 .061 iso calc C32 R H
H32B .2291 1.0856 .1621 .061 iso calc C32 R H
H33A .3120 .9845 .3361 .056 iso calc C33 R H
H33B .1740 1.0860 .3791 .056 iso calc C33 R H
H36A .0937 1.4380 .0677 .075 iso calc C36 R H
H36B .0655 1.4270 .1909 .075 iso calc C36 R H
H36C -.0476 1.5423 .1045 .075 iso calc C36 R H
H52 .3605 .4670 .0935 .060 iso calc C52 R H
H54 .1978 .5029 .3747 .066 iso calc C54 R H
H55 .1356 .7460 .2431 .060 iso calc C55 R H
H56A .1499 .8422 .0234 .048 iso calc C56 R H
H56B .2329 .7266 -.0330 .048 iso calc C56 R H
H59 .5468 .8542 .1266 .049 iso calc C59 R H
H60A .6290 .7803 -.0187 .056 iso calc C60 R H
H60B .6705 .6288 .0752 .056 iso calc C60 R H
H64 .1686 1.2438 -.2733 .052 iso calc C64 R H
H66 .4679 .9266 -.3658 .062 iso calc C66 R H
H67 .4924 .7796 -.1857 .054 iso calc C67 R H
H70A .4296 .7257 .2827 .055 iso calc C70 R H
H70B .4820 .6022 .2321 .055 iso calc C70 R H
H73 .8824 .4806 .3467 .057 iso calc C73 R H
H74 .9694 .2650 .4846 .053 iso calc C74 R H
H76 .5783 .2638 .5574 .069 iso calc C76 R H
H77 .4921 .4765 .4156 .071 iso calc C77 R H
H79A 1.0147 .1182 .6428 .051 iso calc C79 R H
H79B 1.0366 -.0001 .5936 .051 iso calc C79 R H
H80A 1.1102 -.1133 .7731 .059 iso calc C80 R H
H80B .9635 -.0232 .8155 .059 iso calc C80 R H
H82A .7478 -.0786 .7981 .070 iso calc C82 R H
H82B .7825 -.1960 .7446 .070 iso calc C82 R H
H83A .8340 -.0486 .5776 .063 iso calc C83 R H
H83B .6838 .0376 .6183 .063 iso calc C83 R H
H86A 1.0451 -.5199 .8597 .073 iso calc C86 R H
H86B .9344 -.4055 .7713 .073 iso calc C86 R H
H86C .8963 -.4250 .8954 .073 iso calc C86 R H

loop_
_atom_site_aniso_label
_atom_site_aniso_U_11
_atom_site_aniso_U_22
_atom_site_aniso_U_33
_atom_site_aniso_U_12
_atom_site_aniso_U_13
_atom_site_aniso_U_23
N1 .0410(10) .0360(10) .0390(10) -.0135(9) -.0042(8) -.0076(8)
C2 .050(2) .0360(10) .0500(10) -.0130(10) -.0030(10) -.0150(10)
N3 .0620(10) .0380(10) .0520(10) -.0190(10) -.0070(10) -.0060(10)
C4 .066(2) .050(2) .0380(10) -.021(2) .0010(10) -.0090(10)
C5 .058(2) .0390(10) .0450(10) -.0090(10) .0050(10) -.0150(10)
C6 .0410(10) .0400(10) .0380(10) -.0150(10) -.0120(9) -.0030(10)
C7 .0330(10) .0310(10) .0340(10) -.0070(10) -.0078(8) -.0067(9)
O8 .0355(8) .0353(9) .0395(8) -.0017(7) -.0111(7) -.0087(7)
C9 .0330(10) .0450(10) .0420(10) -.0110(10) -.0153(9) -.0020(10)
C10 .053(2) .043(2) .0500(10) -.0190(10) -.0250(10) -.0030(10)
O11 .0427(9) .0389(9) .0407(9) -.0086(8) -.0117(7) -.0136(7)
C12 .0340(10) .0340(10) .0340(10) -.0110(10) -.0086(9) -.0040(9)
C13 .0340(10) .0380(10) .0400(10) -.0130(10) -.0072(9) -.0090(10)
C14 .0440(10) .0310(10) .0470(10) -.0120(10) -.0200(10) .0010(10)
C15 .052(2) .049(2) .0370(10) -.0240(10) -.0080(10) -.0020(10)
C16 .056(2) .055(2) .0390(10) -.0160(10) -.0020(10) -.0120(10)
C17 .048(2) .0380(10) .0400(10) -.0070(10) -.0030(10) -.0090(10)
Cl18 .0443(3) .0429(4) .0534(3) -.0014(3) -.0047(3) -.0144(3)
Cl19 .0903(6) .0657(5) .0387(3) -.0331(4) -.0128(3) .0055(3)
C20 .0450(10) .0410(10) .0430(10) -.0110(10) -.0190(10) .0000(10)
O21 .0570(10) .0430(10) .0469(9) -.0177(9) -.0272(8) .0039(8)
C22 .0450(10) .0350(10) .0380(10) -.0070(10) -.0140(10) -.0045(9)
C23 .052(2) .0400(10) .0460(10) -.0170(10) -.0170(10) -.0050(10)
C24 .0510(10) .0400(10) .0430(10) -.0150(10) -.0210(10) -.0050(10)
C25 .0390(10) .0370(10) .0350(10) -.0090(10) -.0089(9) -.0100(10)
C26 .0470(10) .049(2) .0480(10) -.0200(10) -.0180(10) -.0020(10)
C27 .0490(10) .056(2) .0500(10) -.0210(10) -.0230(10) -.0020(10)
N28 .0390(10) .0400(10) .0390(10) -.0134(9) -.0119(8) -.0035(9)
C29 .0390(10) .0420(10) .0470(10) -.0130(10) -.0140(10) -.0060(10)
C30 .051(2) .0420(10) .0490(10) -.0160(10) -.0200(10) -.0030(10)
N31 .0480(10) .0380(10) .0490(10) -.0160(10) -.0150(10) .0006(9)
C32 .0430(10) .0450(10) .0500(10) -.0140(10) -.0080(10) -.0010(10)
C33 .0420(10) .0450(10) .0470(10) -.0170(10) -.0130(10) -.0040(10)
C34 .054(2) .0400(10) .0380(10) -.0120(10) -.0130(10) -.0070(10)
O35 .0610(10) .0440(10) .0770(10) -.0070(10) -.0320(10) -.0100(10)
C36 .075(2) .046(2) .063(2) -.026(2) -.017(2) -.0050(10)
N51 .0410(10) .0350(10) .0380(10) -.0133(9) -.0044(8) -.0055(8)
C52 .061(2) .0390(10) .051(2) -.0200(10) -.0010(10) -.0130(10)
N53 .073(2) .0400(10) .0520(10) -.0220(10) -.0040(10) -.0050(10)
C54 .068(2) .047(2) .0410(10) -.022(2) -.0020(10) -.0060(10)
C55 .056(2) .043(2) .0430(10) -.0130(10) .0040(10) -.0130(10)
C56 .0410(10) .0380(10) .0370(10) -.0170(10) -.0085(9) -.0040(10)
C57 .0320(10) .0310(10) .0340(10) -.0070(10) -.0072(8) -.0092(9)
O58 .0394(9) .0324(8) .0356(8) -.0058(7) -.0126(7) -.0083(7)
C59 .0410(10) .0330(10) .0430(10) -.0120(10) -.0167(9) -.0027(9)
C60 .0340(10) .0440(10) .0480(10) -.0080(10) -.0110(10) -.0050(10)
O61 .0370(9) .0316(9) .0408(8) -.0039(7) -.0085(7) -.0095(7)
C62 .0310(10) .0320(10) .0340(10) -.0100(10) -.0061(9) -.0073(9)
C63 .0320(10) .0350(10) .0380(10) -.0110(10) -.0077(9) -.0071(9)
C64 .0440(10) .0360(10) .0450(10) -.0140(10) -.0120(10) -.0040(10)
C65 .053(2) .047(2) .0350(10) -.0240(10) -.0100(10) -.0010(10)
C66 .055(2) .056(2) .0370(10) -.0190(10) .0010(10) -.0120(10)
C67 .0440(10) .0390(10) .0400(10) -.0050(10) -.0060(10) -.0100(10)
Cl68 .0425(3) .0416(3) .0463(3) -.0016(3) -.0042(2) -.0127(3)
Cl69 .0937(6) .0666(5) .0360(3) -.0310(5) -.0109(3) .0063(3)
C70 .0470(10) .0430(10) .0400(10) -.0130(10) -.0170(10) -.0030(10)
O71 .0600(10) .0490(10) .0520(10) -.0242(9) -.0307(9) .0078(8)
C72 .0520(10) .0410(10) .0380(10) -.0130(10) -.0180(10) -.0030(10)
C73 .0500(10) .045(2) .0440(10) -.0190(10) -.0100(10) -.0060(10)
C74 .0380(10) .0460(10) .0400(10) -.0110(10) -.0086(9) -.0080(10)
C75 .0430(10) .0390(10) .0320(10) -.0100(10) -.0086(9) -.0063(9)
C76 .0420(10) .059(2) .055(2) -.0200(10) -.0130(10) .0040(10)
C77 .0430(10) .063(2) .056(2) -.0190(10) -.0190(10) .0030(10)
N78 .0410(10) .0430(10) .0380(10) -.0130(10) -.0114(8) -.0043(9)
C79 .0420(10) .0410(10) .0400(10) -.0140(10) -.0110(10) -.0070(10)
C80 .053(2) .044(2) .0490(10) -.0160(10) -.0180(10) -.0070(10)
N81 .0440(10) .0400(10) .0490(10) -.0140(10) -.0135(9) -.0029(9)
C82 .0430(10) .055(2) .061(2) -.0190(10) -.0130(10) .0020(10)
C83 .0470(10) .049(2) .056(2) -.0190(10) -.0180(10) -.0020(10)
C84 .0480(10) .0420(10) .0400(10) -.0140(10) -.0070(10) -.0100(10)
O85 .0550(10) .0440(10) .0640(10) -.0104(9) -.0258(9) -.0092(9)
C86 .065(2) .043(2) .069(2) -.0200(10) -.019(2) -.0060(10)

loop_
_atom_type_symbol
_atom_type_scat_dispersion_real
_atom_type_scat_dispersion_imag
_atom_type_scat_source
C .0181 .0091
;
International Tables for Crystallography (Vol. C)
;
H .0000 .0000
;
International Tables for Crystallography (Vol. C)
;
N .0311 .0180
;
International Tables for Crystallography (Vol. C)
;
O .0492 .0322
;
International Tables for Crystallography (Vol. C)
;
Cl .3639 .7018
;
International Tables for Crystallography (Vol. C)
;

loop_
_geom_angle_atom_site_label_1
_geom_angle_atom_site_label_2
_geom_angle_atom_site_label_3
_geom_angle
_geom_angle_publ_flag
C2 N1 C5 105.6(2) no
C2 N1 C6 125.6(2) no
C5 N1 C6 128.7(2) no
N1 C2 H2 123.5 no
N1 C2 N3 113.0(3) no
H2 C2 N3 123.5 no
C2 N3 C4 104.5(2) no
N3 C4 H4 125.1 no
N3 C4 C5 109.9(3) no
H4 C4 C5 125.1 no
N1 C5 C4 107.1(2) no
N1 C5 H5 126.5 no
C4 C5 H5 126.5 no
N1 C6 H6A 108.8 no
N1 C6 H6B 108.8 no
N1 C6 C7 113.7(2) no
H6A C6 H6B 107.7 no
H6A C6 C7 108.8 no
H6B C6 C7 108.8 no
C6 C7 O8 109.6(2) yes
C6 C7 O11 109.2(2) yes
C6 C7 C12 108.3(2) yes
O8 C7 O11 106.6(2) yes
O8 C7 C12 109.3(2) yes
O11 C7 C12 113.8(2) yes
C7 O8 C9 108.7(2) yes
O8 C9 H9 110.2 no
O8 C9 C10 102.8(2) yes
O8 C9 C20 107.4(2) yes
H9 C9 C10 110.2 no
H9 C9 C20 110.2 no
C10 C9 C20 115.7(2) yes
C9 C10 H10A 111.2 no
C9 C10 H10B 111.2 no
C9 C10 O11 102.9(2) yes
H10A C10 H10B 109.1 no
H10A C10 O11 111.2 no
H10B C10 O11 111.2 no
C7 O11 C10 106.2(2) yes
C7 C12 C13 124.3(2) no
C7 C12 C17 118.8(2) no
C13 C12 C17 116.7(3) no
C12 C13 C14 122.0(2) no
C12 C13 Cl18 122.0(2) no
C14 C13 Cl18 116.0(2) no
C13 C14 H14 120.5 no
C13 C14 C15 118.9(2) no
H14 C14 C15 120.5 no
C14 C15 C16 121.1(3) no
C14 C15 Cl19 119.0(2) no
C16 C15 Cl19 120.0(2) no
C15 C16 H16 120.6 no
C15 C16 C17 118.9(3) no
H16 C16 C17 120.6 no
C12 C17 C16 122.4(2) no
C12 C17 H17 118.8 no
C16 C17 H17 118.8 no
C9 C20 H20A 110.3 no
C9 C20 H20B 110.3 no
C9 C20 O21 106.9(2) yes
H20A C20 H20B 108.6 no
H20A C20 O21 110.3 no
H20B C20 O21 110.3 no
C20 O21 C22 115.4(2) yes
O21 C22 C23 116.6(2) no
O21 C22 C27 124.7(3) no
C23 C22 C27 118.7(3) no
C22 C23 H23 119.7 no
C22 C23 C24 120.6(3) no
H23 C23 C24 119.7 no
C23 C24 H24 118.9 no
C23 C24 C25 122.1(3) no
H24 C24 C25 119.0 no
C24 C25 C26 116.1(3) no
C24 C25 N28 121.0(2) no
C26 C25 N28 122.8(2) no
C25 C26 H26 118.8 no
C25 C26 C27 122.3(3) no
H26 C26 C27 118.8 no
C22 C27 C26 120.1(3) no
C22 C27 H27 119.9 no
C26 C27 H27 119.9 no
C25 N28 C29 116.4(2) no
C25 N28 C33 116.5(2) no
C29 N28 C33 110.6(2) no
N28 C29 H29A 109.4 no
N28 C29 H29B 109.4 no
N28 C29 C30 111.2(2) no
H29A C29 H29B 108.0 no
H29A C29 C30 109.4 no
H29B C29 C30 109.4 no
C29 C30 H30A 109.6 no
C29 C30 H30B 109.6 no
C29 C30 N31 110.3(2) no
H30A C30 H30B 108.1 no
H30A C30 N31 109.6 no
H30B C30 N31 109.6 no
C30 N31 C32 112.7(3) no
C30 N31 C34 120.5(3) no
C32 N31 C34 126.6(3) no
N31 C32 H32A 109.2 no
N31 C32 H32B 109.2 no
N31 C32 C33 111.9(2) no
H32A C32 H32B 107.9 no
H32A C32 C33 109.2 no
H32B C32 C33 109.2 no
N28 C33 C32 111.2(2) no
N28 C33 H33A 109.4 no
N28 C33 H33B 109.4 no
C32 C33 H33A 109.4 no
C32 C33 H33B 109.4 no
H33A C33 H33B 108.0 no
N31 C34 O35 121.9(3) no
N31 C34 C36 118.1(3) no
O35 C34 C36 120.1(3) no
C34 C36 H36A 109.5 no
C34 C36 H36B 109.5 no
C34 C36 H36C 109.5 no
H36A C36 H36B 109.5 no
H36A C36 H36C 109.5 no
H36B C36 H36C 109.5 no
C52 N51 C55 106.5(2) no
C52 N51 C56 125.8(2) no
C55 N51 C56 127.7(2) no
N51 C52 H52 123.5 no
N51 C52 N53 113.0(3) no
H52 C52 N53 123.5 no
C52 N53 C54 103.8(3) no
N53 C54 H54 124.3 no
N53 C54 C55 111.4(3) no
H54 C54 C55 124.3 no
N51 C55 C54 105.3(2) no
N51 C55 H55 127.3 no
C54 C55 H55 127.3 no
N51 C56 H56A 109.0 no
N51 C56 H56B 109.0 no
N51 C56 C57 113.0(2) no
H56A C56 H56B 107.8 no
H56A C56 C57 109.0 no
H56B C56 C57 109.0 no
C56 C57 O58 111.4(2) yes
C56 C57 O61 108.5(2) yes
C56 C57 C62 107.9(2) yes
O58 C57 O61 106.0(2) yes
O58 C57 C62 112.5(2) yes
O61 C57 C62 110.4(2) yes
C57 O58 C59 108.5(2) yes
O58 C59 H59 110.2 no
O58 C59 C60 103.0(2) yes
O58 C59 C70 110.5(2) yes
H59 C59 C60 110.2 no
H59 C59 C70 110.2 no
C60 C59 C70 112.6(2) yes
C59 C60 H60A 111.4 no
C59 C60 H60B 111.4 no
C59 C60 O61 101.8(2) yes
H60A C60 H60B 109.3 no
H60A C60 O61 111.4 no
H60B C60 O61 111.4 no
C57 O61 C60 105.5(2) yes
C57 C62 C63 124.8(2) no
C57 C62 C67 118.8(2) no
C63 C62 C67 116.2(2) no
C62 C63 C64 122.1(2) no
C62 C63 Cl68 122.2(2) no
C64 C63 Cl68 115.8(2) no
C63 C64 H64 120.6 no
C63 C64 C65 118.8(2) no
H64 C64 C65 120.6 no
C64 C65 C66 121.2(3) no
C64 C65 Cl69 119.4(2) no
C66 C65 Cl69 119.4(2) no
C65 C66 H66 120.7 no
C65 C66 C67 118.7(3) no
H66 C66 C67 120.7 no
C62 C67 C66 123.0(2) no
C62 C67 H67 118.5 no
C66 C67 H67 118.5 no
C59 C70 H70A 110.7 no
C59 C70 H70B 110.7 no
C59 C70 O71 105.1(2) yes
H70A C70 H70B 108.8 no
H70A C70 O71 110.7 no
H70B C70 O71 110.7 no
C70 O71 C72 117.8(2) yes
O71 C72 C73 116.3(3) no
O71 C72 C77 124.7(3) no
C73 C72 C77 119.0(3) no
C72 C73 H73 119.4 no
C72 C73 C74 121.1(3) no
H73 C73 C74 119.4 no
C73 C74 H74 119.5 no
C73 C74 C75 121.1(3) no
H74 C74 C75 119.5 no
C74 C75 C76 116.8(3) no
C74 C75 N78 122.7(2) no
C76 C75 N78 120.4(3) no
C75 C76 H76 118.8 no
C75 C76 C77 122.4(3) no
H76 C76 C77 118.8 no
C72 C77 C76 119.6(3) no
C72 C77 H77 120.2 no
C76 C77 H77 120.2 no
C75 N78 C79 117.9(2) no
C75 N78 C83 116.5(2) no
C79 N78 C83 109.9(3) no
N78 C79 H79A 109.5 no
N78 C79 H79B 109.5 no
N78 C79 C80 110.6(2) no
H79A C79 H79B 108.1 no
H79A C79 C80 109.5 no
H79B C79 C80 109.5 no
C79 C80 H80A 109.5 no
C79 C80 H80B 109.5 no
C79 C80 N81 110.8(2) no
H80A C80 H80B 108.1 no
H80A C80 N81 109.5 no
H80B C80 N81 109.5 no
C80 N81 C82 113.7(3) no
C80 N81 C84 119.9(3) no
C82 N81 C84 124.4(3) no
N81 C82 H82A 109.4 no
N81 C82 H82B 109.4 no
N81 C82 C83 111.0(3) no
H82A C82 H82B 108.0 no
H82A C82 C83 109.4 no
H82B C82 C83 109.4 no
N78 C83 C82 111.3(3) no
N78 C83 H83A 109.4 no
N78 C83 H83B 109.4 no
C82 C83 H83A 109.4 no
C82 C83 H83B 109.4 no
H83A C83 H83B 108.0 no
N81 C84 O85 120.9(3) no
N81 C84 C86 118.7(3) no
O85 C84 C86 120.4(3) no
C84 C86 H86A 109.5 no
C84 C86 H86B 109.5 no
C84 C86 H86C 109.5 no
H86A C86 H86B 109.5 no
H86A C86 H86C 109.5 no
H86B C86 H86C 109.5 no

loop_
_geom_bond_atom_site_label_1
_geom_bond_atom_site_label_2
_geom_bond_distance
_geom_bond_publ_flag
N1 C2 1.347(3) no
N1 C5 1.363(4) no
N1 C6 1.447(3) no
C2 H2 .930 no
C2 N3 1.309(3) no
N3 C4 1.373(4) no
C4 H4 .930 no
C4 C5 1.348(4) no
C5 H5 .930 no
C6 H6A .970 no
C6 H6B .970 no
C6 C7 1.530(4) no
C7 O8 1.424(3) no
C7 O11 1.404(4) no
C7 C12 1.539(3) no
O8 C9 1.446(4) no
C9 H9 .980 no
C9 C10 1.501(4) no
C9 C20 1.508(3) no
C10 H10A .970 no
C10 H10B .970 no
C10 O11 1.433(4) no
C12 C13 1.392(3) no
C12 C17 1.391(4) no
C13 C14 1.389(3) no
C13 Cl18 1.746(3) no
C14 H14 .930 no
C14 C15 1.378(4) no
C15 C16 1.374(4) no
C15 Cl19 1.738(2) no
C16 H16 .930 no
C16 C17 1.383(4) no
C17 H17 .930 no
C20 H20A .970 no
C20 H20B .970 no
C20 O21 1.434(4) no
O21 C22 1.377(3) no
C22 C23 1.383(5) no
C22 C27 1.385(5) no
C23 H23 .930 no
C23 C24 1.382(3) no
C24 H24 .930 no
C24 C25 1.397(5) no
C25 C26 1.396(4) no
C25 N28 1.416(3) no
C26 H26 .930 no
C26 C27 1.387(3) no
C27 H27 .930 no
N28 C29 1.459(3) no
N28 C33 1.465(5) no
C29 H29A .970 no
C29 H29B .970 no
C29 C30 1.501(3) no
C30 H30A .970 no
C30 H30B .970 no
C30 N31 1.460(5) no
N31 C32 1.454(4) no
N31 C34 1.340(3) no
C32 H32A .970 no
C32 H32B .970 no
C32 C33 1.508(3) no
C33 H33A .970 no
C33 H33B .970 no
C34 O35 1.230(4) no
C34 C36 1.511(6) no
C36 H36A .960 no
C36 H36B .960 no
C36 H36C .960 no
N51 C52 1.341(4) no
N51 C55 1.372(4) no
N51 C56 1.462(3) no
C52 H52 .930 no
C52 N53 1.313(3) no
N53 C54 1.367(4) no
C54 H54 .930 no
C54 C55 1.352(4) no
C55 H55 .930 no
C56 H56A .970 no
C56 H56B .970 no
C56 C57 1.524(4) no
C57 O58 1.430(4) no
C57 O61 1.413(3) no
C57 C62 1.536(3) no
O58 C59 1.441(3) no
C59 H59 .980 no
C59 C60 1.499(4) no
C59 C70 1.521(3) no
C60 H60A .970 no
C60 H60B .970 no
C60 O61 1.442(4) no
C62 C63 1.391(3) no
C62 C67 1.386(4) no
C63 C64 1.388(3) no
C63 Cl68 1.742(3) no
C64 H64 .930 no
C64 C65 1.381(4) no
C65 C66 1.360(4) no
C65 Cl69 1.742(2) no
C66 H66 .930 no
C66 C67 1.384(3) no
C67 H67 .930 no
C70 H70A .970 no
C70 H70B .970 no
C70 O71 1.429(4) no
O71 C72 1.378(3) no
C72 C73 1.379(4) no
C72 C77 1.383(5) no
C73 H73 .930 no
C73 C74 1.380(3) no
C74 H74 .930 no
C74 C75 1.395(4) no
C75 C76 1.391(4) no
C75 N78 1.420(3) no
C76 H76 .930 no
C76 C77 1.385(4) no
C77 H77 .930 no
N78 C79 1.456(3) no
N78 C83 1.463(5) no
C79 H79A .970 no
C79 H79B .970 no
C79 C80 1.516(3) no
C80 H80A .970 no
C80 H80B .970 no
C80 N81 1.447(5) no
N81 C82 1.461(4) no
N81 C84 1.356(3) no
C82 H82A .970 no
C82 H82B .970 no
C82 C83 1.505(4) no
C83 H83A .970 no
C83 H83B .970 no
C84 O85 1.235(4) no
C84 C86 1.497(6) no
C86 H86A .960 no
C86 H86B .960 no
C86 H86C .960 no

loop_
_geom_hbond_atom_site_label_D
_geom_hbond_atom_site_label_H
_geom_hbond_atom_site_label_A
_geom_hbond_site_symmetry_A
_geom_hbond_distance_DH
_geom_hbond_distance_HA
_geom_hbond_distance_DA
_geom_hbond_angle_DHA
C2 H2 O61 1_556 0.93 2.46 3.365(3) 166
C6 H6A O35 1_646 0.97 2.38 3.296(5) 158
C20 H20A O85 1_465 0.97 2.51 3.147(3) 123
C52 H52 O8 1_554 0.93 2.54 3.451(4) 166
C56 H56B O85 1_464 0.97 2.27 3.186(4) 157
C60 H60B O35 1_645 0.97 2.40 3.321(3) 159

loop_
_geom_torsion_atom_site_label_1
_geom_torsion_atom_site_label_2
_geom_torsion_atom_site_label_3
_geom_torsion_atom_site_label_4
_geom_torsion
_geom_torsion_publ_flag
C5 N1 C2 H2 179.2 no
C5 N1 C2 N3 -.8(3) no
C6 N1 C2 H2 2.5 no
C6 N1 C2 N3 -177.6(3) no
C2 N1 C5 C4 .4(3) no
C2 N1 C5 H5 -179.6 no
C6 N1 C5 C4 177.0(3) no
C6 N1 C5 H5 -3.0 no
C2 N1 C6 H6A -29.3 no
C2 N1 C6 H6B -146.4 no
C2 N1 C6 C7 92.1(3) yes
C5 N1 C6 H6A 154.7 no
C5 N1 C6 H6B 37.6 no
C5 N1 C6 C7 -83.9(3) no
N1 C2 N3 C4 .8(3) no
H2 C2 N3 C4 -179.2 no
C2 N3 C4 H4 179.4 no
C2 N3 C4 C5 -.6(4) no
N3 C4 C5 N1 .1(4) no
N3 C4 C5 H5 -179.9 no
H4 C4 C5 N1 -179.9 no
H4 C4 C5 H5 .1 no
N1 C6 C7 O8 -54.4(3) yes
N1 C6 C7 O11 62.1(3) yes
N1 C6 C7 C12 -173.6(2) yes
H6A C6 C7 O8 67.1 no
H6A C6 C7 O11 -176.5 no
H6A C6 C7 C12 -52.1 no
H6B C6 C7 O8 -175.8 no
H6B C6 C7 O11 -59.4 no
H6B C6 C7 C12 65.0 no
C6 C7 O8 C9 124.7(2) yes
O11 C7 O8 C9 6.6(3) yes
C12 C7 O8 C9 -116.8(2) no
C6 C7 O11 C10 -145.6(2) no
O8 C7 O11 C10 -27.3(3) yes
C12 C7 O11 C10 93.3(2) no
C6 C7 C12 C13 -75.6(3) yes
C6 C7 C12 C17 98.4(3) no
O8 C7 C12 C13 165.0(2) no
O8 C7 C12 C17 -21.0(3) no
O11 C7 C12 C13 45.9(3) no
O11 C7 C12 C17 -140.1(3) no
C7 O8 C9 H9 132.8 no
C7 O8 C9 C10 15.4(3) yes
C7 O8 C9 C20 -107.1(2) yes
O8 C9 C10 H10A 88.0 no
O8 C9 C10 H10B -150.2 no
O8 C9 C10 O11 -31.1(3) yes
H9 C9 C10 H10A -29.4 no
H9 C9 C10 H10B 92.4 no
H9 C9 C10 O11 -148.5 no
C20 C9 C10 H10A -155.2 no
C20 C9 C10 H10B -33.4 no
C20 C9 C10 O11 85.7(3) no
O8 C9 C20 H20A -51.1 no
O8 C9 C20 H20B 68.9 no
O8 C9 C20 O21 -171.1(2) yes
H9 C9 C20 H20A 69.0 no
H9 C9 C20 H20B -171.0 no
H9 C9 C20 O21 -51.0 no
C10 C9 C20 H20A -165.1 no
C10 C9 C20 H20B -45.2 no
C10 C9 C20 O21 74.8(3) no
C9 C10 O11 C7 36.4(3) no
H10A C10 O11 C7 -82.7 no
H10B C10 O11 C7 155.5 no
C7 C12 C13 C14 175.5(3) no
C7 C12 C13 Cl18 -5.4(4) no
C17 C12 C13 C14 1.4(4) no
C17 C12 C13 Cl18 -179.5(2) no
C7 C12 C17 C16 -175.3(3) no
C7 C12 C17 H17 4.7 no
C13 C12 C17 C16 -.9(4) no
C13 C12 C17 H17 179.1 no
C12 C13 C14 H14 178.9 no
C12 C13 C14 C15 -1.1(4) no
Cl18 C13 C14 H14 -.3 no
Cl18 C13 C14 C15 179.7(2) no
C13 C14 C15 C16 .4(5) no
C13 C14 C15 Cl19 180.0(2) no
H14 C14 C15 C16 -179.6 no
H14 C14 C15 Cl19 .0 no
C14 C15 C16 H16 -180.0 no
C14 C15 C16 C17 .0(5) no
Cl19 C15 C16 H16 .5 no
Cl19 C15 C16 C17 -179.5(3) no
C15 C16 C17 C12 .2(5) no
C15 C16 C17 H17 -179.8 no
H16 C16 C17 C12 -179.8 no
H16 C16 C17 H17 .2 no
C9 C20 O21 C22 168.4(2) no
H20A C20 O21 C22 48.3 no
H20B C20 O21 C22 -71.6 no
C20 O21 C22 C23 -170.1(3) yes
C20 O21 C22 C27 10.5(4) no
O21 C22 C23 H23 -.3 no
O21 C22 C23 C24 179.7(3) no
C27 C22 C23 H23 179.2 no
C27 C22 C23 C24 -.8(4) no
O21 C22 C27 C26 -179.2(3) no
O21 C22 C27 H27 .8 no
C23 C22 C27 C26 1.3(4) no
C23 C22 C27 H27 -178.7 no
C22 C23 C24 H24 -179.8 no
C22 C23 C24 C25 .2(5) no
H23 C23 C24 H24 .2 no
H23 C23 C24 C25 -179.8 no
C23 C24 C25 C26 -.1(4) no
C23 C24 C25 N28 176.5(3) no
H24 C24 C25 C26 179.9 no
H24 C24 C25 N28 -3.5 no
C24 C25 C26 H26 -179.4 no
C24 C25 C26 C27 .6(4) no
N28 C25 C26 H26 4.1 no
N28 C25 C26 C27 -175.9(3) no
C24 C25 N28 C29 40.6(4) yes
C24 C25 N28 C33 174.0(3) no
C26 C25 N28 C29 -143.0(3) no
C26 C25 N28 C33 -9.7(4) no
C25 C26 C27 C22 -1.3(5) no
C25 C26 C27 H27 178.7 no
H26 C26 C27 C22 178.7 no
H26 C26 C27 H27 -1.3 no
C25 N28 C29 H29A 73.1 no
C25 N28 C29 H29B -45.0 no
C25 N28 C29 C30 -166.0(2) no
C33 N28 C29 H29A -62.9 no
C33 N28 C29 H29B 179.0 no
C33 N28 C29 C30 58.1(3) no
C25 N28 C33 C32 168.5(2) no
C25 N28 C33 H33A 47.5 no
C25 N28 C33 H33B -70.6 no
C29 N28 C33 C32 -55.6(3) no
C29 N28 C33 H33A -176.6 no
C29 N28 C33 H33B 65.3 no
N28 C29 C30 H30A 63.9 no
N28 C29 C30 H30B -177.6 no
N28 C29 C30 N31 -56.9(3) no
H29A C29 C30 H30A -175.2 no
H29A C29 C30 H30B -56.7 no
H29A C29 C30 N31 64.0 no
H29B C29 C30 H30A -57.1 no
H29B C29 C30 H30B 61.4 no
H29B C29 C30 N31 -177.9 no
C29 C30 N31 C32 54.3(3) no
C29 C30 N31 C34 -130.9(3) yes
H30A C30 N31 C32 -66.5 no
H30A C30 N31 C34 108.4 no
H30B C30 N31 C32 175.0 no
H30B C30 N31 C34 -10.1 no
C30 N31 C32 H32A -173.8 no
C30 N31 C32 H32B 68.4 no
C30 N31 C32 C33 -52.7(3) no
C34 N31 C32 H32A 11.7 no
C34 N31 C32 H32B -106.1 no
C34 N31 C32 C33 132.8(3) no
C30 N31 C34 O35 -3.6(4) no
C30 N31 C34 C36 175.3(3) yes
C32 N31 C34 O35 170.5(3) no
C32 N31 C34 C36 -10.6(4) no
N31 C32 C33 N28 53.0(3) no
N31 C32 C33 H33A 173.9 no
N31 C32 C33 H33B -68.0 no
H32A C32 C33 N28 174.0 no
H32A C32 C33 H33A -65.0 no
H32A C32 C33 H33B 53.1 no
H32B C32 C33 N28 -68.1 no
H32B C32 C33 H33A 52.8 no
H32B C32 C33 H33B 170.9 no
N31 C34 C36 H36A 71.4 no
N31 C34 C36 H36B -48.6 no
N31 C34 C36 H36C -168.6 no
O35 C34 C36 H36A -109.7 no
O35 C34 C36 H36B 130.3 no
O35 C34 C36 H36C 10.3 no
C55 N51 C52 H52 179.8 no
C55 N51 C52 N53 -.2(4) no
C56 N51 C52 H52 .2 no
C56 N51 C52 N53 -179.8(3) no
C52 N51 C55 C54 -.4(3) no
C52 N51 C55 H55 179.6 no
C56 N51 C55 C54 179.3(3) no
C56 N51 C55 H55 -.7 no
C52 N51 C56 H56A 151.4 no
C52 N51 C56 H56B 34.0 no
C52 N51 C56 C57 -87.3(3) yes
C55 N51 C56 H56A -28.2 no
C55 N51 C56 H56B -145.6 no
C55 N51 C56 C57 93.1(3) no
N51 C52 N53 C54 .7(4) no
H52 C52 N53 C54 -179.3 no
C52 N53 C54 H54 179.1 no
C52 N53 C54 C55 -.9(4) no
N53 C54 C55 N51 .8(4) no
N53 C54 C55 H55 -179.2 no
H54 C54 C55 N51 -179.2 no
H54 C54 C55 H55 .8 no
N51 C56 C57 O58 -60.8(3) yes
N51 C56 C57 O61 55.5(3) yes
N51 C56 C57 C62 175.2(2) yes
H56A C56 C57 O58 60.5 no
H56A C56 C57 O61 176.8 no
H56A C56 C57 C62 -63.5 no
H56B C56 C57 O58 177.8 no
H56B C56 C57 O61 -65.8 no
H56B C56 C57 C62 53.8 no
C56 C57 O58 C59 124.8(2) yes
O61 C57 O58 C59 6.9(3) yes
C62 C57 O58 C59 -113.8(2) no
C56 C57 O61 C60 -149.1(2) no
O58 C57 O61 C60 -29.2(2) yes
C62 C57 O61 C60 92.8(2) no
C56 C57 C62 C63 73.9(3) yes
C56 C57 C62 C67 -100.2(3) no
O58 C57 C62 C63 -49.4(3) no
O58 C57 C62 C67 136.4(3) no
O61 C57 C62 C63 -167.6(2) no
O61 C57 C62 C67 18.3(3) no
C57 O58 C59 H59 134.5 no
C57 O58 C59 C60 17.0(3) yes
C57 O58 C59 C70 -103.5(2) yes
O58 C59 C60 H60A 85.1 no
O58 C59 C60 H60B -152.6 no
O58 C59 C60 O61 -33.8(3) yes
H59 C59 C60 H60A -32.5 no
H59 C59 C60 H60B 89.8 no
H59 C59 C60 O61 -151.3 no
C70 C59 C60 H60A -155.9 no
C70 C59 C60 H60B -33.6 no
C70 C59 C60 O61 85.3(3) no
O58 C59 C70 H70A -51.6 no
O58 C59 C70 H70B 69.2 no
O58 C59 C70 O71 -171.2(2) yes
H59 C59 C70 H70A 70.4 no
H59 C59 C70 H70B -168.8 no
H59 C59 C70 O71 -49.2 no
C60 C59 C70 H70A -166.1 no
C60 C59 C70 H70B -45.3 no
C60 C59 C70 O71 74.3(3) no
C59 C60 O61 C57 39.2(3) no
H60A C60 O61 C57 -79.7 no
H60B C60 O61 C57 158.0 no
C57 C62 C63 C64 -175.3(3) no
C57 C62 C63 Cl68 4.8(4) no
C67 C62 C63 C64 -1.0(4) no
C67 C62 C63 Cl68 179.1(2) no
C57 C62 C67 C66 175.1(3) no
C57 C62 C67 H67 -4.9 no
C63 C62 C67 C66 .4(4) no
C63 C62 C67 H67 -179.6 no
C62 C63 C64 H64 -179.4 no
C62 C63 C64 C65 .6(4) no
Cl68 C63 C64 H64 .4 no
Cl68 C63 C64 C65 -179.6(2) no
C63 C64 C65 C66 .5(5) no
C63 C64 C65 Cl69 178.8(2) no
H64 C64 C65 C66 -179.5 no
H64 C64 C65 Cl69 -1.2 no
C64 C65 C66 H66 178.9 no
C64 C65 C66 C67 -1.1(5) no
Cl69 C65 C66 H66 .6 no
Cl69 C65 C66 C67 -179.4(2) no
C65 C66 C67 C62 .6(5) no
C65 C66 C67 H67 -179.4 no
H66 C66 C67 C62 -179.4 no
H66 C66 C67 H67 .6 no
C59 C70 O71 C72 -161.0(2) yes
H70A C70 O71 C72 79.4 no
H70B C70 O71 C72 -41.4 no
C70 O71 C72 C73 166.5(3) yes
C70 O71 C72 C77 -15.3(4) no
O71 C72 C73 H73 .8 no
O71 C72 C73 C74 -179.2(3) no
C77 C72 C73 H73 -177.4 no
C77 C72 C73 C74 2.6(5) no
O71 C72 C77 C76 -179.6(3) no
O71 C72 C77 H77 .4 no
C73 C72 C77 C76 -1.5(5) no
C73 C72 C77 H77 178.5 no
C72 C73 C74 H74 178.8 no
C72 C73 C74 C75 -1.2(5) no
H73 C73 C74 H74 -1.2 no
H73 C73 C74 C75 178.8 no
C73 C74 C75 C76 -1.2(4) no
C73 C74 C75 N78 -177.9(3) no
H74 C74 C75 C76 178.8 no
H74 C74 C75 N78 2.1 no
C74 C75 C76 H76 -177.7 no
C74 C75 C76 C77 2.3(5) no
N78 C75 C76 H76 -1.0 no
N78 C75 C76 C77 179.0(3) no
C74 C75 N78 C79 -.5(4) yes
C74 C75 N78 C83 -134.5(3) no
C76 C75 N78 C79 -177.0(3) no
C76 C75 N78 C83 49.0(4) no
C75 C76 C77 C72 -1.0(5) no
C75 C76 C77 H77 179.0 no
H76 C76 C77 C72 179.0 no
H76 C76 C77 H77 -1.0 no
C75 N78 C79 H79A 43.4 no
C75 N78 C79 H79B -75.0 no
C75 N78 C79 C80 164.2(2) no
C83 N78 C79 H79A -179.9 no
C83 N78 C79 H79B 61.8 no
C83 N78 C79 C80 -59.0(3) no
C75 N78 C83 C82 -164.1(3) no
C75 N78 C83 H83A 74.9 no
C75 N78 C83 H83B -43.1 no
C79 N78 C83 C82 58.4(3) no
C79 N78 C83 H83A -62.5 no
C79 N78 C83 H83B 179.4 no
N78 C79 C80 H80A 176.8 no
N78 C79 C80 H80B -64.9 no
N78 C79 C80 N81 55.9(3) no
H79A C79 C80 H80A -62.4 no
H79A C79 C80 H80B 55.9 no
H79A C79 C80 N81 176.8 no
H79B C79 C80 H80A 56.0 no
H79B C79 C80 H80B 174.3 no
H79B C79 C80 N81 -64.9 no
C79 C80 N81 C82 -52.6(3) no
C79 C80 N81 C84 142.3(3) yes
H80A C80 N81 C82 -173.5 no
H80A C80 N81 C84 21.5 no
H80B C80 N81 C82 68.2 no
H80B C80 N81 C84 -96.9 no
C80 N81 C82 H82A -69.1 no
C80 N81 C82 H82B 172.6 no
C80 N81 C82 C83 51.8(3) no
C84 N81 C82 H82A 95.2 no
C84 N81 C82 H82B -23.0 no
C84 N81 C82 C83 -143.9(3) no
C80 N81 C84 O85 -.5(4) no
C80 N81 C84 C86 -179.3(3) yes
C82 N81 C84 O85 -163.9(3) no
C82 N81 C84 C86 17.3(4) no
N81 C82 C83 N78 -54.0(3) no
N81 C82 C83 H83A 67.0 no
N81 C82 C83 H83B -174.9 no
H82A C82 C83 N78 66.9 no
H82A C82 C83 H83A -172.1 no
H82A C82 C83 H83B -54.1 no
H82B C82 C83 N78 -174.9 no
H82B C82 C83 H83A -53.9 no
H82B C82 C83 H83B 64.2 no
N81 C84 C86 H86A 160.5 no
N81 C84 C86 H86B 40.5 no
N81 C84 C86 H86C -79.5 no
O85 C84 C86 H86A -18.3 no
O85 C84 C86 H86B -138.3 no
O85 C84 C86 H86C 101.7 no
